data_7044946
loop_
_publ_author_name
'Vasylevskyi, Serhii I.'
'Regeta, Khrystyna'
'Ruggi, Albert'
'Petoud, St\'ephane'
'Piguet, Claude'
'Fromm, Katharina M.'

_publ_section_title
;
 cis- and trans-9,10-di(1H-imidazol-1-yl)-anthracene based coordination
 polymers of Zn<sup>II</sup> and Cd<sup>II</sup>: synthesis, crystal
 structures and luminescence properties.
;
_journal_issue 2
_journal_name_full 'Dalton transactions (Cambridge, England : 2003)'
_journal_page_first 596
_journal_page_last 607
_journal_paper_doi 10.1039/c7dt03758a
_journal_volume 47
_journal_year 2018
_chemical_formula_moiety 'C54 H42 N8 O6 S2 Zn,2(C H2 Cl2),2(C H4 O)'
_chemical_formula_sum 'C58 H54 Cl4 N8 O8 S2 Zn'
_chemical_formula_weight 1262.38
_space_group_crystal_system triclinic
_space_group_IT_number 2
_space_group_name_Hall '-P 1'
_space_group_name_H-M_alt 'P -1'
_symmetry_space_group_name_Hall '-P 1'
_symmetry_space_group_name_H-M 'P -1'
_atom_sites_solution_hydrogens geom
_audit_creation_method SHELXL-2014/7
_audit_update_record
;
2017-05-11 deposited with the CCDC.
2017-12-01 downloaded from the CCDC.
;
_cell_angle_alpha 111.157(12)
_cell_angle_beta 93.629(13)
_cell_angle_gamma 110.389(12)
_cell_formula_units_Z 1
_cell_length_a 11.7749(19)
_cell_length_b 12.2678(19)
_cell_length_c 12.1740(19)
_cell_measurement_reflns_used 17453
_cell_measurement_temperature 298(2)
_cell_measurement_theta_max 25.63
_cell_measurement_theta_min 1.83
_cell_volume 1500.9(5)
_computing_cell_refinement 'STOE X-AREA'
_computing_data_collection 'STOE X-AREA'
_computing_data_reduction 'STOE X-RED'
_computing_molecular_graphics 'Olex2 (Dolomanov et al., 2009)'
_computing_publication_material 'Olex2 (Dolomanov et al., 2009)'
_computing_structure_refinement 'SHELXL-2014/7 (Sheldrick, 2014)'
_computing_structure_solution 'olex2.solve (Bourhis et al., 2015)'
_diffrn_ambient_temperature 298(2)
_diffrn_detector_area_resol_mean 6.67
_diffrn_measured_fraction_theta_full 0.990
_diffrn_measured_fraction_theta_max 0.990
_diffrn_measurement_device_type 'STOE IPDS 2'
_diffrn_measurement_method 'rotation method'
_diffrn_radiation_type MoK\a
_diffrn_radiation_wavelength 0.71073
_diffrn_reflns_av_R_equivalents 0.1103
_diffrn_reflns_av_unetI/netI 0.0641
_diffrn_reflns_Laue_measured_fraction_full 0.990
_diffrn_reflns_Laue_measured_fraction_max 0.990
_diffrn_reflns_limit_h_max 14
_diffrn_reflns_limit_h_min -14
_diffrn_reflns_limit_k_max 14
_diffrn_reflns_limit_k_min -14
_diffrn_reflns_limit_l_max 14
_diffrn_reflns_limit_l_min -14
_diffrn_reflns_number 19284
_diffrn_reflns_point_group_measured_fraction_full 0.990
_diffrn_reflns_point_group_measured_fraction_max 0.990
_diffrn_reflns_theta_full 25.172
_diffrn_reflns_theta_max 25.172
_diffrn_reflns_theta_min 1.837
_diffrn_source 'sealed X-ray tube, 12 x 0.4 mm long-fine focus'
_exptl_absorpt_coefficient_mu 0.716
_exptl_absorpt_correction_T_max 0.4275
_exptl_absorpt_correction_T_min 0.1359
_exptl_absorpt_correction_type integration
_exptl_absorpt_process_details
;
STOE X-Red32, absorption correction by Gaussian integration, analogous to
P. Coppens, "The Evaluation of Absorption and Extinction in Single-Crystal
Structure Analysis", published in
F. R. Ahmed (Editor), "Crystallographic Computing",
Munksgaard, Copenhagen (1970), 255 - 270
;
_exptl_crystal_colour colorless
_exptl_crystal_density_diffrn 1.397
_exptl_crystal_description block
_exptl_crystal_F_000 652
_exptl_crystal_preparation ', Luminescent'
_exptl_crystal_size_max 0.380
_exptl_crystal_size_mid 0.287
_exptl_crystal_size_min 0.240
_refine_diff_density_max 0.348
_refine_diff_density_min -0.596
_refine_diff_density_rms 0.059
_refine_ls_extinction_method none
_refine_ls_goodness_of_fit_ref 1.035
_refine_ls_hydrogen_treatment constr
_refine_ls_matrix_type full
_refine_ls_number_parameters 370
_refine_ls_number_reflns 5343
_refine_ls_number_restraints 0
_refine_ls_restrained_S_all 1.035
_refine_ls_R_factor_all 0.0622
_refine_ls_R_factor_gt 0.0518
_refine_ls_shift/su_max 0.000
_refine_ls_shift/su_mean 0.000
_refine_ls_structure_factor_coef Fsqd
_refine_ls_weighting_details 'w=1/[\s^2^(Fo^2^)+(0.0647P)^2^+0.4657P] where P=(Fo^2^+2Fc^2^)/3'
_refine_ls_weighting_scheme calc
_refine_ls_wR_factor_gt 0.1312
_refine_ls_wR_factor_ref 0.1386
_reflns_Friedel_coverage 0.000
_reflns_number_gt 4448
_reflns_number_total 5343
_reflns_threshold_expression 'I > 2\s(I)'
_cod_data_source_file c7dt03758a2.cif
_cod_data_source_block shelx
_cod_depositor_comments 'Adding full bibliography for 7044942--7044947.cif.'
_cod_original_cell_volume 1500.9(4)
_cod_database_code 7044946
_shelx_shelxl_version_number 2014/7
_shelx_space_group_comment
;
The symmetry employed for this shelxl refinement is uniquely defined
by the following loop, which should always be used as a source of
symmetry information in preference to the above space-group names.
They are only intended as comments.
;

loop_
_space_group_symop_operation_xyz
'x, y, z'
'-x, -y, -z'

loop_
_atom_site_label
_atom_site_type_symbol
_atom_site_fract_x
_atom_site_fract_y
_atom_site_fract_z
_atom_site_U_iso_or_equiv
_atom_site_adp_type
_atom_site_occupancy
_atom_site_site_symmetry_order
_atom_site_calc_flag
_atom_site_refinement_flags_posn
_atom_site_refinement_flags_adp
_atom_site_refinement_flags_occupancy
Zn1 Zn 0.5000 0.5000 0.5000 0.04455(16) Uani 1 2 d S . P
S1 S 0.73284(7) 0.57426(7) 0.75089(6) 0.0537(2) Uani 1 1 d . . .
O1 O 0.6458(2) 0.5469(2) 0.64498(19) 0.0672(6) Uani 1 1 d . . .
O2 O 0.7706(3) 0.4718(2) 0.7384(3) 0.0798(7) Uani 1 1 d . . .
O3 O 0.6873(2) 0.6173(2) 0.85978(19) 0.0721(7) Uani 1 1 d . . .
N1 N 0.3691(2) 0.3885(2) 0.5707(2) 0.0513(6) Uani 1 1 d . . .
N2 N 0.2086(2) 0.2327(2) 0.5767(2) 0.0502(6) Uani 1 1 d . . .
N3 N 0.5296(2) 0.3345(2) 0.3929(2) 0.0520(6) Uani 1 1 d . . .
N4 N 0.5352(3) 0.1741(2) 0.2392(2) 0.0558(6) Uani 1 1 d . . .
C1 C 0.3685(3) 0.4065(3) 0.6894(3) 0.0572(8) Uani 1 1 d . . .
H1 H 0.4270 0.4742 0.7559 0.069 Uiso 1 1 calc R U .
C2 C 0.2707(3) 0.3113(3) 0.6948(3) 0.0568(8) Uani 1 1 d . . .
H2 H 0.2495 0.3009 0.7637 0.068 Uiso 1 1 calc R U .
C3 C 0.2719(3) 0.2833(3) 0.5063(3) 0.0514(7) Uani 1 1 d . . .
H3 H 0.2493 0.2479 0.4226 0.062 Uiso 1 1 calc R U .
C4 C 0.4983(3) 0.2719(3) 0.2741(2) 0.0530(7) Uani 1 1 d . . .
H4 H 0.4568 0.2923 0.2219 0.064 Uiso 1 1 calc R U .
C5 C 0.5891(4) 0.2743(3) 0.4351(3) 0.0644(9) Uani 1 1 d . . .
H5 H 0.6216 0.2981 0.5158 0.077 Uiso 1 1 calc R U .
C6 C 0.5932(4) 0.1757(3) 0.3421(3) 0.0715(10) Uani 1 1 d . . .
H6 H 0.6283 0.1197 0.3462 0.086 Uiso 1 1 calc R U .
C7 C 0.6134(3) 0.1090(3) 0.0560(3) 0.0545(7) Uani 1 1 d . . .
C8 C 0.5162(3) 0.0856(3) 0.1162(2) 0.0537(7) Uani 1 1 d . . .
C9 C 0.4040(3) -0.0188(3) 0.0655(3) 0.0542(7) Uani 1 1 d . . .
C10 C 0.3053(3) -0.0438(3) 0.1272(3) 0.0662(9) Uani 1 1 d . . .
H10 H 0.3156 0.0127 0.2062 0.079 Uiso 1 1 calc R U .
C11 C 0.1976(4) -0.1469(4) 0.0741(3) 0.0737(10) Uani 1 1 d . . .
H11 H 0.1346 -0.1603 0.1162 0.088 Uiso 1 1 calc R U .
C12 C 0.1802(4) -0.2350(4) -0.0459(3) 0.0741(10) Uani 1 1 d . . .
H12 H 0.1057 -0.3061 -0.0819 0.089 Uiso 1 1 calc R U .
C13 C 0.2709(3) -0.2169(3) -0.1085(3) 0.0656(8) Uani 1 1 d . . .
H13 H 0.2576 -0.2757 -0.1871 0.079 Uiso 1 1 calc R U .
C14 C 0.1176(3) 0.0012(3) 0.4801(2) 0.0482(6) Uani 1 1 d . . .
C15 C 0.1017(3) 0.1141(3) 0.5366(2) 0.0477(6) Uani 1 1 d . . .
C16 C -0.0122(3) 0.1178(3) 0.5577(2) 0.0484(6) Uani 1 1 d . . .
C17 C -0.0294(3) 0.2328(3) 0.6127(3) 0.0609(8) Uani 1 1 d . . .
H17 H 0.0382 0.3104 0.6378 0.073 Uiso 1 1 calc R U .
C18 C -0.1423(4) 0.2318(3) 0.6292(3) 0.0711(9) Uani 1 1 d . . .
H18 H -0.1513 0.3083 0.6661 0.085 Uiso 1 1 calc R U .
C19 C -0.2463(3) 0.1151(4) 0.5905(3) 0.0697(9) Uani 1 1 d . . .
H19 H -0.3236 0.1157 0.6015 0.084 Uiso 1 1 calc R U .
C20 C -0.2357(3) 0.0026(3) 0.5379(3) 0.0591(8) Uani 1 1 d . . .
H20 H -0.3055 -0.0731 0.5131 0.071 Uiso 1 1 calc R U .
C21 C 1.1854(4) 1.0218(5) 0.7838(5) 0.1118(17) Uani 1 1 d . . .
H21A H 1.1665 1.0952 0.7983 0.168 Uiso 1 1 calc R U .
H21B H 1.2166 1.0018 0.7113 0.168 Uiso 1 1 calc R U .
H21C H 1.2471 1.0396 0.8506 0.168 Uiso 1 1 calc R U .
C22 C 1.0699(3) 0.9104(4) 0.7701(4) 0.0756(10) Uani 1 1 d . . .
C23 C 0.9837(4) 0.9289(4) 0.8384(4) 0.0773(10) Uani 1 1 d . . .
H23 H 0.9942 1.0114 0.8877 0.093 Uiso 1 1 calc R U .
C24 C 0.8820(3) 0.8270(3) 0.8349(3) 0.0658(8) Uani 1 1 d . . .
H24 H 0.8257 0.8410 0.8828 0.079 Uiso 1 1 calc R U .
C25 C 0.8644(3) 0.7050(3) 0.7603(2) 0.0544(7) Uani 1 1 d . . .
C26 C 0.9485(3) 0.6852(4) 0.6876(3) 0.0696(9) Uani 1 1 d . . .
H26 H 0.9364 0.6030 0.6355 0.083 Uiso 1 1 calc R U .
C27 C 1.0494(4) 0.7881(4) 0.6936(4) 0.0787(10) Uani 1 1 d . . .
H27 H 1.1051 0.7746 0.6447 0.094 Uiso 1 1 calc R U .
O4 O 0.8680(3) 0.6870(3) 1.0726(3) 0.1055(10) Uani 1 1 d . . .
H4A H 0.8070 0.6704 1.0233 0.158 Uiso 1 1 calc R U .
C28 C 0.8841(5) 0.5753(5) 1.0566(4) 0.1108(16) Uani 1 1 d . . .
H28A H 0.8894 0.5341 0.9746 0.166 Uiso 1 1 calc R U .
H28B H 0.8148 0.5193 1.0742 0.166 Uiso 1 1 calc R U .
H28C H 0.9591 0.5956 1.1099 0.166 Uiso 1 1 calc R U .
Cl1 Cl 0.51605(13) 0.67680(13) 1.03113(11) 0.1078(4) Uani 1 1 d . . .
Cl2 Cl 0.50767(11) 0.82848(12) 1.27293(11) 0.1017(4) Uani 1 1 d . . .
C29 C 0.4245(4) 0.6990(4) 1.1368(4) 0.0942(13) Uani 1 1 d . . .
H29A H 0.3905 0.6225 1.1514 0.113 Uiso 1 1 calc R U .
H29B H 0.3556 0.7126 1.1044 0.113 Uiso 1 1 calc R U .

loop_
_atom_site_aniso_label
_atom_site_aniso_U_11
_atom_site_aniso_U_22
_atom_site_aniso_U_33
_atom_site_aniso_U_23
_atom_site_aniso_U_13
_atom_site_aniso_U_12
Zn1 0.0521(3) 0.0345(2) 0.0361(2) 0.00789(18) 0.01304(18) 0.01128(19)
S1 0.0605(5) 0.0522(4) 0.0421(4) 0.0134(3) 0.0090(3) 0.0220(4)
O1 0.0627(13) 0.0675(14) 0.0526(12) 0.0190(11) -0.0020(10) 0.0131(11)
O2 0.0979(19) 0.0676(15) 0.0937(18) 0.0399(14) 0.0341(15) 0.0459(14)
O3 0.0763(15) 0.0790(15) 0.0470(12) 0.0141(11) 0.0220(11) 0.0259(13)
N1 0.0560(14) 0.0453(12) 0.0411(12) 0.0136(10) 0.0130(10) 0.0109(11)
N2 0.0499(13) 0.0450(12) 0.0455(12) 0.0168(10) 0.0114(10) 0.0089(10)
N3 0.0664(15) 0.0427(12) 0.0379(11) 0.0095(10) 0.0135(11) 0.0187(11)
N4 0.0800(17) 0.0467(13) 0.0356(12) 0.0063(10) 0.0113(11) 0.0307(13)
C1 0.0625(18) 0.0497(16) 0.0411(15) 0.0109(13) 0.0129(13) 0.0095(14)
C2 0.0623(18) 0.0554(17) 0.0386(14) 0.0159(13) 0.0122(13) 0.0109(14)
C3 0.0550(16) 0.0460(15) 0.0443(14) 0.0177(12) 0.0119(12) 0.0108(13)
C4 0.0710(19) 0.0424(14) 0.0394(14) 0.0085(12) 0.0138(13) 0.0239(14)
C5 0.098(3) 0.0563(18) 0.0380(15) 0.0123(13) 0.0124(15) 0.0371(18)
C6 0.108(3) 0.066(2) 0.0468(17) 0.0129(15) 0.0082(17) 0.053(2)
C7 0.0705(19) 0.0480(15) 0.0427(15) 0.0119(12) 0.0103(13) 0.0282(14)
C8 0.076(2) 0.0457(15) 0.0358(13) 0.0065(12) 0.0110(13) 0.0304(15)
C9 0.0721(19) 0.0502(16) 0.0421(14) 0.0132(13) 0.0132(13) 0.0322(15)
C10 0.083(2) 0.066(2) 0.0499(17) 0.0175(15) 0.0215(16) 0.0352(19)
C11 0.076(2) 0.082(2) 0.067(2) 0.0312(19) 0.0250(18) 0.033(2)
C12 0.072(2) 0.067(2) 0.070(2) 0.0243(18) 0.0079(18) 0.0185(18)
C13 0.077(2) 0.0553(18) 0.0521(17) 0.0127(15) 0.0065(16) 0.0234(16)
C14 0.0493(15) 0.0492(15) 0.0436(14) 0.0177(12) 0.0118(12) 0.0178(13)
C15 0.0477(15) 0.0435(14) 0.0442(14) 0.0165(12) 0.0098(12) 0.0112(12)
C16 0.0535(16) 0.0452(14) 0.0452(14) 0.0182(12) 0.0120(12) 0.0181(12)
C17 0.069(2) 0.0483(16) 0.0613(18) 0.0168(14) 0.0152(15) 0.0243(15)
C18 0.080(2) 0.066(2) 0.072(2) 0.0203(17) 0.0216(18) 0.0425(19)
C19 0.062(2) 0.083(2) 0.073(2) 0.0294(19) 0.0226(17) 0.0409(19)
C20 0.0518(17) 0.0643(19) 0.0587(18) 0.0230(15) 0.0171(14) 0.0218(15)
C21 0.087(3) 0.115(4) 0.118(4) 0.069(3) 0.012(3) 0.003(3)
C22 0.063(2) 0.085(3) 0.074(2) 0.042(2) 0.0064(18) 0.0166(19)
C23 0.079(2) 0.061(2) 0.073(2) 0.0185(18) 0.0072(19) 0.0170(18)
C24 0.067(2) 0.0599(19) 0.0600(19) 0.0164(15) 0.0115(16) 0.0226(16)
C25 0.0567(17) 0.0612(18) 0.0388(14) 0.0148(13) 0.0048(12) 0.0233(14)
C26 0.065(2) 0.074(2) 0.0601(19) 0.0181(17) 0.0118(16) 0.0274(18)
C27 0.064(2) 0.097(3) 0.070(2) 0.031(2) 0.0175(18) 0.029(2)
O4 0.115(3) 0.114(2) 0.0659(18) 0.0287(17) 0.0067(16) 0.033(2)
C28 0.123(4) 0.116(4) 0.081(3) 0.021(3) 0.009(3) 0.056(3)
Cl1 0.1243(10) 0.1220(10) 0.0766(7) 0.0338(7) 0.0342(7) 0.0535(8)
Cl2 0.0917(8) 0.1026(8) 0.0915(7) 0.0167(6) 0.0273(6) 0.0398(6)
C29 0.090(3) 0.095(3) 0.083(3) 0.034(2) 0.022(2) 0.022(2)

loop_
_atom_type_symbol
_atom_type_description
_atom_type_scat_dispersion_real
_atom_type_scat_dispersion_imag
_atom_type_scat_source
C C 0.0033 0.0016 'International Tables Vol C Tables 4.2.6.8 and 6.1.1.4'
H H 0.0000 0.0000 'International Tables Vol C Tables 4.2.6.8 and 6.1.1.4'
Cl Cl 0.1484 0.1585 'International Tables Vol C Tables 4.2.6.8 and 6.1.1.4'
N N 0.0061 0.0033 'International Tables Vol C Tables 4.2.6.8 and 6.1.1.4'
O O 0.0106 0.0060 'International Tables Vol C Tables 4.2.6.8 and 6.1.1.4'
S S 0.1246 0.1234 'International Tables Vol C Tables 4.2.6.8 and 6.1.1.4'
Zn Zn 0.2839 1.4301 'International Tables Vol C Tables 4.2.6.8 and 6.1.1.4'

loop_
_geom_angle_atom_site_label_1
_geom_angle_atom_site_label_2
_geom_angle_atom_site_label_3
_geom_angle
_geom_angle_site_symmetry_1
_geom_angle_site_symmetry_3
N1 Zn1 N1 180.00(10) . 2_666
N1 Zn1 N3 90.42(9) . 2_666
N1 Zn1 N3 89.58(9) 2_666 2_666
N1 Zn1 N3 89.58(9) . .
N1 Zn1 N3 90.42(9) 2_666 .
N3 Zn1 N3 180.0 2_666 .
N1 Zn1 O1 90.20(9) . .
N1 Zn1 O1 89.80(9) 2_666 .
N3 Zn1 O1 89.26(10) 2_666 .
N3 Zn1 O1 90.74(10) . .
N1 Zn1 O1 89.80(9) . 2_666
N1 Zn1 O1 90.20(9) 2_666 2_666
N3 Zn1 O1 90.74(10) 2_666 2_666
N3 Zn1 O1 89.26(10) . 2_666
O1 Zn1 O1 180.0 . 2_666
O2 S1 O3 113.55(16) . .
O2 S1 O1 112.92(16) . .
O3 S1 O1 111.22(15) . .
O2 S1 C25 107.55(16) . .
O3 S1 C25 106.69(14) . .
O1 S1 C25 104.18(14) . .
S1 O1 Zn1 173.07(15) . .
C3 N1 C1 105.5(2) . .
C3 N1 Zn1 125.43(19) . .
C1 N1 Zn1 129.08(19) . .
C3 N2 C2 107.2(2) . .
C3 N2 C15 126.7(2) . .
C2 N2 C15 126.0(2) . .
C4 N3 C5 106.2(2) . .
C4 N3 Zn1 127.6(2) . .
C5 N3 Zn1 126.14(19) . .
C4 N4 C6 107.3(2) . .
C4 N4 C8 125.5(3) . .
C6 N4 C8 127.2(3) . .
C2 C1 N1 110.1(3) . .
C2 C1 H1 124.9 . .
N1 C1 H1 124.9 . .
C1 C2 N2 105.7(3) . .
C1 C2 H2 127.2 . .
N2 C2 H2 127.2 . .
N1 C3 N2 111.6(2) . .
N1 C3 H3 124.2 . .
N2 C3 H3 124.2 . .
N3 C4 N4 110.4(3) . .
N3 C4 H4 124.8 . .
N4 C4 H4 124.8 . .
C6 C5 N3 109.7(3) . .
C6 C5 H5 125.1 . .
N3 C5 H5 125.1 . .
C5 C6 N4 106.4(3) . .
C5 C6 H6 126.8 . .
N4 C6 H6 126.8 . .
C8 C7 C13 123.7(3) . 2_655
C8 C7 C9 118.2(3) . 2_655
C13 C7 C9 118.2(3) 2_655 2_655
C9 C8 C7 123.8(3) . .
C9 C8 N4 118.1(3) . .
C7 C8 N4 118.1(3) . .
C8 C9 C10 123.9(3) . .
C8 C9 C7 118.1(3) . 2_655
C10 C9 C7 118.0(3) . 2_655
C11 C10 C9 121.8(3) . .
C11 C10 H10 119.1 . .
C9 C10 H10 119.1 . .
C10 C11 C12 120.1(3) . .
C10 C11 H11 119.9 . .
C12 C11 H11 119.9 . .
C13 C12 C11 120.7(3) . .
C13 C12 H12 119.6 . .
C11 C12 H12 119.6 . .
C12 C13 C7 121.2(3) . 2_655
C12 C13 H13 119.4 . .
C7 C13 H13 119.4 2_655 .
C15 C14 C20 123.2(3) . 2_556
C15 C14 C16 118.8(3) . 2_556
C20 C14 C16 118.0(3) 2_556 2_556
C14 C15 C16 123.2(2) . .
C14 C15 N2 118.3(3) . .
C16 C15 N2 118.5(2) . .
C15 C16 C17 123.4(3) . .
C15 C16 C14 118.0(3) . 2_556
C17 C16 C14 118.6(3) . 2_556
C18 C17 C16 121.4(3) . .
C18 C17 H17 119.3 . .
C16 C17 H17 119.3 . .
C17 C18 C19 120.2(3) . .
C17 C18 H18 119.9 . .
C19 C18 H18 119.9 . .
C20 C19 C18 121.2(3) . .
C20 C19 H19 119.4 . .
C18 C19 H19 119.4 . .
C19 C20 C14 120.7(3) . 2_556
C19 C20 H20 119.7 . .
C14 C20 H20 119.7 2_556 .
C22 C21 H21A 109.5 . .
C22 C21 H21B 109.5 . .
H21A C21 H21B 109.5 . .
C22 C21 H21C 109.5 . .
H21A C21 H21C 109.5 . .
H21B C21 H21C 109.5 . .
C27 C22 C23 118.4(3) . .
C27 C22 C21 121.4(4) . .
C23 C22 C21 120.2(4) . .
C22 C23 C24 121.2(4) . .
C22 C23 H23 119.4 . .
C24 C23 H23 119.4 . .
C25 C24 C23 119.7(3) . .
C25 C24 H24 120.1 . .
C23 C24 H24 120.1 . .
C24 C25 C26 119.7(3) . .
C24 C25 S1 120.4(3) . .
C26 C25 S1 119.9(2) . .
C27 C26 C25 119.4(3) . .
C27 C26 H26 120.3 . .
C25 C26 H26 120.3 . .
C26 C27 C22 121.5(4) . .
C26 C27 H27 119.2 . .
C22 C27 H27 119.2 . .
C28 O4 H4A 109.5 . .
O4 C28 H28A 109.5 . .
O4 C28 H28B 109.5 . .
H28A C28 H28B 109.5 . .
O4 C28 H28C 109.5 . .
H28A C28 H28C 109.5 . .
H28B C28 H28C 109.5 . .
Cl1 C29 Cl2 112.2(2) . .
Cl1 C29 H29A 109.2 . .
Cl2 C29 H29A 109.2 . .
Cl1 C29 H29B 109.2 . .
Cl2 C29 H29B 109.2 . .
H29A C29 H29B 107.9 . .

loop_
_geom_bond_atom_site_label_1
_geom_bond_atom_site_label_2
_geom_bond_distance
_geom_bond_site_symmetry_2
Zn1 N1 2.129(2) .
Zn1 N1 2.129(2) 2_666
Zn1 N3 2.141(2) 2_666
Zn1 N3 2.141(2) .
Zn1 O1 2.142(2) .
Zn1 O1 2.142(2) 2_666
S1 O2 1.435(3) .
S1 O3 1.451(2) .
S1 O1 1.451(2) .
S1 C25 1.760(3) .
N1 C3 1.311(3) .
N1 C1 1.382(4) .
N2 C3 1.347(3) .
N2 C2 1.381(4) .
N2 C15 1.440(3) .
N3 C4 1.324(3) .
N3 C5 1.374(4) .
N4 C4 1.350(4) .
N4 C6 1.378(4) .
N4 C8 1.445(3) .
C1 C2 1.349(4) .
C1 H1 0.9300 .
C2 H2 0.9300 .
C3 H3 0.9300 .
C4 H4 0.9300 .
C5 C6 1.344(4) .
C5 H5 0.9300 .
C6 H6 0.9300 .
C7 C8 1.400(4) .
C7 C13 1.428(4) 2_655
C7 C9 1.441(4) 2_655
C8 C9 1.383(4) .
C9 C10 1.427(4) .
C9 C7 1.441(4) 2_655
C10 C11 1.347(5) .
C10 H10 0.9300 .
C11 C12 1.419(5) .
C11 H11 0.9300 .
C12 C13 1.353(5) .
C12 H12 0.9300 .
C13 C7 1.428(4) 2_655
C13 H13 0.9300 .
C14 C15 1.391(4) .
C14 C20 1.435(4) 2_556
C14 C16 1.437(4) 2_556
C15 C16 1.394(4) .
C16 C17 1.419(4) .
C16 C14 1.437(4) 2_556
C17 C18 1.353(5) .
C17 H17 0.9300 .
C18 C19 1.411(5) .
C18 H18 0.9300 .
C19 C20 1.350(5) .
C19 H19 0.9300 .
C20 C14 1.435(4) 2_556
C20 H20 0.9300 .
C21 C22 1.502(5) .
C21 H21A 0.9600 .
C21 H21B 0.9600 .
C21 H21C 0.9600 .
C22 C27 1.375(6) .
C22 C23 1.380(5) .
C23 C24 1.381(5) .
C23 H23 0.9300 .
C24 C25 1.374(4) .
C24 H24 0.9300 .
C25 C26 1.395(5) .
C26 C27 1.374(5) .
C26 H26 0.9300 .
C27 H27 0.9300 .
O4 C28 1.395(6) .
O4 H4A 0.8200 .
C28 H28A 0.9600 .
C28 H28B 0.9600 .
C28 H28C 0.9600 .
Cl1 C29 1.737(4) .
Cl2 C29 1.744(5) .
C29 H29A 0.9700 .
C29 H29B 0.9700 .

loop_
_geom_torsion_atom_site_label_1
_geom_torsion_atom_site_label_2
_geom_torsion_atom_site_label_3
_geom_torsion_atom_site_label_4
_geom_torsion
_geom_torsion_site_symmetry_1
_geom_torsion_site_symmetry_4
C3 N1 C1 C2 0.1(4) . .
Zn1 N1 C1 C2 -178.0(2) . .
N1 C1 C2 N2 -0.3(4) . .
C3 N2 C2 C1 0.4(4) . .
C15 N2 C2 C1 176.2(3) . .
C1 N1 C3 N2 0.2(4) . .
Zn1 N1 C3 N2 178.3(2) . .
C2 N2 C3 N1 -0.3(4) . .
C15 N2 C3 N1 -176.2(3) . .
C5 N3 C4 N4 0.2(3) . .
Zn1 N3 C4 N4 178.48(19) . .
C6 N4 C4 N3 -0.2(4) . .
C8 N4 C4 N3 179.9(3) . .
C4 N3 C5 C6 -0.1(4) . .
Zn1 N3 C5 C6 -178.5(2) . .
N3 C5 C6 N4 0.0(4) . .
C4 N4 C6 C5 0.1(4) . .
C8 N4 C6 C5 -180.0(3) . .
C13 C7 C8 C9 180.0(3) 2_655 .
C9 C7 C8 C9 -0.5(5) 2_655 .
C13 C7 C8 N4 -1.3(5) 2_655 .
C9 C7 C8 N4 178.3(3) 2_655 .
C4 N4 C8 C9 -84.6(4) . .
C6 N4 C8 C9 95.5(4) . .
C4 N4 C8 C7 96.6(4) . .
C6 N4 C8 C7 -83.3(4) . .
C7 C8 C9 C10 179.3(3) . .
N4 C8 C9 C10 0.6(5) . .
C7 C8 C9 C7 0.5(5) . 2_655
N4 C8 C9 C7 -178.3(3) . 2_655
C8 C9 C10 C11 -179.9(3) . .
C7 C9 C10 C11 -1.1(5) 2_655 .
C9 C10 C11 C12 0.6(6) . .
C10 C11 C12 C13 -0.1(6) . .
C11 C12 C13 C7 0.1(6) . 2_655
C20 C14 C15 C16 -177.8(3) 2_556 .
C16 C14 C15 C16 -0.6(5) 2_556 .
C20 C14 C15 N2 1.3(4) 2_556 .
C16 C14 C15 N2 178.5(2) 2_556 .
C3 N2 C15 C14 68.5(4) . .
C2 N2 C15 C14 -106.6(4) . .
C3 N2 C15 C16 -112.4(3) . .
C2 N2 C15 C16 72.5(4) . .
C14 C15 C16 C17 -178.4(3) . .
N2 C15 C16 C17 2.5(4) . .
C14 C15 C16 C14 0.6(5) . 2_556
N2 C15 C16 C14 -178.5(2) . 2_556
C15 C16 C17 C18 178.7(3) . .
C14 C16 C17 C18 -0.3(5) 2_556 .
C16 C17 C18 C19 -0.6(6) . .
C17 C18 C19 C20 0.8(6) . .
C18 C19 C20 C14 0.0(5) . 2_556
C27 C22 C23 C24 3.1(6) . .
C21 C22 C23 C24 -174.5(4) . .
C22 C23 C24 C25 -1.4(6) . .
C23 C24 C25 C26 -0.9(5) . .
C23 C24 C25 S1 -178.0(3) . .
O2 S1 C25 C24 -143.1(3) . .
O3 S1 C25 C24 -21.0(3) . .
O1 S1 C25 C24 96.8(3) . .
O2 S1 C25 C26 39.8(3) . .
O3 S1 C25 C26 161.9(3) . .
O1 S1 C25 C26 -80.3(3) . .
C24 C25 C26 C27 1.4(5) . .
S1 C25 C26 C27 178.5(3) . .
C25 C26 C27 C22 0.3(6) . .
C23 C22 C27 C26 -2.5(6) . .
C21 C22 C27 C26 175.0(4) . .
